data_1568236
loop_
_publ_author_name
'Tang, Li'
'Wang, Bin'
'Wang, Ru'
'Wang, Shuxin'

_publ_section_title
;
 Alloying and dealloying of Au<sub>18</sub>Cu<sub>32</sub> nanoclusters at
 precise locations <i>via</i> controlling the electronegativity of
 substituent groups on thiol ligands.
;
_journal_issue 4
_journal_name_full Nanoscale
_journal_page_first 1602
_journal_page_last 1608
_journal_paper_doi 10.1039/d2nr05401a
_journal_volume 15
_journal_year 2023
_chemical_formula_moiety 'C215.983 H71.994 Au17.999 Cu31.997 F65.995 S35.997'
_chemical_formula_sum 'C216 H72 Au18 Cu32 F66 S36'
_chemical_formula_weight 10653.57
_chemical_properties_physical Air-sensitive
_space_group_crystal_system cubic
_space_group_IT_number 226
_space_group_name_Hall '-F 4a 2 3'
_space_group_name_H-M_alt 'F m -3 c'
_atom_sites_solution_hydrogens geom
_audit_creation_date 2021-12-23
_audit_creation_method
;
Olex2 1.5
(compiled 2021.12.09 svn.r5202d8cf for OlexSys, GUI svn.r6439)
;
_audit_update_record
;
2021-12-23 deposited with the CCDC.	2022-12-13 downloaded from the CCDC.
;
_cell_angle_alpha 90
_cell_angle_beta 90
_cell_angle_gamma 90
_cell_formula_units_Z 8
_cell_length_a 42.573(5)
_cell_length_b 42.573(5)
_cell_length_c 42.573(5)
_cell_measurement_reflns_used 105236
_cell_measurement_temperature 120
_cell_measurement_theta_max 70.04
_cell_measurement_theta_min 6.23
_cell_volume 77162(16)
_computing_cell_refinement 'X-Area Recipe 1.34.0.0 (STOE, 2019)'
_computing_data_collection 'X-Area Pilatus3_SV 1.31.161.0 (STOE, 2020)'
_computing_data_reduction
;
X-Area Integrate 1.78.0.0 (STOE, 2020)
X-Area LANA 1.78.0.0 (STOE, 2020)
;
_computing_molecular_graphics 'Olex2 1.5 (Dolomanov et al., 2009)'
_computing_publication_material 'Olex2 1.5 (Dolomanov et al., 2009)'
_computing_structure_refinement 'XL  (Sheldrick, 2008)'
_computing_structure_solution 'SHELXT  (Sheldrick, 2015)'
_diffrn_ambient_temperature 120
_diffrn_detector Pilatus300K
_diffrn_detector_area_resol_mean 5.81
_diffrn_detector_type 'DECTRIS PILATUS 300K'
_diffrn_measured_fraction_theta_full 0.998
_diffrn_measured_fraction_theta_max 0.997
_diffrn_measurement_details '1664 frames, detector distance = 60 mm'
_diffrn_measurement_device 'Eulerian 4-circle diffractometer'
_diffrn_measurement_device_type 'STOE STADIVARI'
_diffrn_measurement_method 'rotation method, \w scans'
_diffrn_radiation_collimation '1.2 mm, 0.6 diameter'
_diffrn_radiation_monochromator 'Graded multilayer mirror'
_diffrn_radiation_polarisn_norm 270
_diffrn_radiation_probe x-ray
_diffrn_radiation_type 'Cu K\a'
_diffrn_radiation_wavelength 1.54186
_diffrn_reflns_av_R_equivalents 0.0748
_diffrn_reflns_av_unetI/netI 0.0173
_diffrn_reflns_Laue_measured_fraction_full 0.998
_diffrn_reflns_Laue_measured_fraction_max 0.997
_diffrn_reflns_limit_h_max 27
_diffrn_reflns_limit_h_min -51
_diffrn_reflns_limit_k_max 44
_diffrn_reflns_limit_k_min -51
_diffrn_reflns_limit_l_max 51
_diffrn_reflns_limit_l_min -49
_diffrn_reflns_number 124367
_diffrn_reflns_point_group_measured_fraction_full 0.998
_diffrn_reflns_point_group_measured_fraction_max 0.997
_diffrn_reflns_theta_full 67.686
_diffrn_reflns_theta_max 69.715
_diffrn_reflns_theta_min 6.150
_diffrn_source 'GeniX 3D HF Cu'
_diffrn_source_current 0.600
_diffrn_source_power 0.030
_diffrn_source_voltage 50
_exptl_absorpt_coefficient_mu 16.697
_exptl_absorpt_correction_T_max 1.0000
_exptl_absorpt_correction_T_min 0.5976
_exptl_absorpt_correction_type multi-scan
_exptl_absorpt_process_details
;
STOE LANA, absorption correction by scaling of reflection intensities.
J. Koziskova, F. Hahn, J. Richter, J. Kozisek, "Comparison of different
absorption corrections on the model structure of tetrakis(\m~2~-acetato)-
diaqua-di-copper(II)", Acta Chimica Slovaca, vol. 9, no. 2, 2016, pp. 136 - 140.
;
_exptl_crystal_colour black
_exptl_crystal_colour_primary black
_exptl_crystal_density_diffrn 1.834
_exptl_crystal_density_method 'not measured'
_exptl_crystal_description block
_exptl_crystal_F_000 39104
_exptl_crystal_size_max 0.1
_exptl_crystal_size_mid 0.05
_exptl_crystal_size_min 0.03
_refine_diff_density_max 1.291
_refine_diff_density_min -1.497
_refine_diff_density_rms 0.167
_refine_ls_extinction_method none
_refine_ls_goodness_of_fit_ref 1.066
_refine_ls_hydrogen_treatment constr
_refine_ls_matrix_type full
_refine_ls_number_parameters 206
_refine_ls_number_reflns 3179
_refine_ls_number_restraints 675
_refine_ls_restrained_S_all 1.035
_refine_ls_R_factor_all 0.0710
_refine_ls_R_factor_gt 0.0554
_refine_ls_shift/su_max 0.001
_refine_ls_shift/su_mean 0.000
_refine_ls_structure_factor_coef Fsqd
_refine_ls_weighting_details 'w=1/[\s^2^(Fo^2^)+(0.1362P)^2^+232.5677P] where P=(Fo^2^+2Fc^2^)/3'
_refine_ls_weighting_scheme calc
_refine_ls_wR_factor_gt 0.1826
_refine_ls_wR_factor_ref 0.1976
_reflns_Friedel_coverage 0.000
_reflns_number_gt 2294
_reflns_number_total 3179
_reflns_threshold_expression 'I > 2\s(I)'
_cod_data_source_file d2nr05401a2.cif
_cod_data_source_block 1
_cod_depositor_comments 'Adding full bibliography for 1568236--1568237.cif.'
_cod_original_cell_volume 77161(28)
_cod_original_sg_symbol_Hall '-F 4c 2 3'
_cod_database_code 1568236
_shelx_shelxl_version_number 2016/6
_shelx_space_group_comment
;
The symmetry employed for this shelxl refinement is uniquely defined
by the following loop, which should always be used as a source of
symmetry information in preference to the above space-group names.
They are only intended as comments.
;
_shelx_estimated_absorpt_t_max 0.634
_shelx_estimated_absorpt_t_min 0.286
_olex2_refinement_description
;
1. Fixed Uiso
 At 1.2 times of:
  All C(H) groups
2. Restrained distances
 C16-C11 = C15-C16 = C15-C14 = C13-C14 = C13-C12 = C12-C11
 1.39 with sigma of 0.001
 C1-C2 = C2-C3 = C4-C3 = C5-C4 = C5-C6 = C6-C1
 1.39 with sigma of 0.001
 C5-C4
 1.39 with sigma of 0.001
 F2-C4
 1.35 with sigma of 0.02
 F2-C3
 2.4 with sigma of 0.02
 C1-C10 = C10-C9 = C4-C9 = C8-C4 = C7-C8 = C1-C7
 1.39 with sigma of 0.001
 C8-C10
 2.78 with sigma of 0.001
 C9-C7
 2.78 with sigma of 0.001
 C5-F3
 1.35 with sigma of 0.03
 F3-C5
 1.34 with sigma of 0.01
 F1-C9
 1.35 with sigma of 0.02
 C4-C9 \\sim C10-C9 \\sim C1-C10 \\sim C1-C7 \\sim C7-C8 \\sim C8-C4
 with sigma of 0.02
 C4-F3 \\sim F3-C6
 with sigma of 0.02
 C5-F2 \\sim F2-C3
 with sigma of 0.02
 C4-F1 \\sim F1-C10
 with sigma of 0.02
3. Restrained planarity
 C12, C13, C14, C15, C16, C11
 with sigma of 0.1
 C1, C4, C2, C3, C5, C6
 with sigma of 0.1
 F4, F5, C12, C13, C14, C15, C16, S2, C11
 with sigma of 0.1
 S1, F2, F3, C1, C4, C2, C3, C5, C6
 with sigma of 0.1
 C1, C4, C7, C8, C9, C10
 with sigma of 0.1
 F1, C1, C4, C7, C8, C9, C10
 with sigma of 0.1
4. Uiso/Uaniso restraints and constraints
F1 \\sim F2 \\sim F3 \\sim F4 \\sim F5 \\sim C1 \\sim C4 \\sim C12 \\sim C13
\\sim C14 \\sim C15 \\sim C16 \\sim C2 \\sim C3 \\sim C5 \\sim C6 \\sim C11
\\sim C7 \\sim C8 \\sim C9 \\sim C10: within 3.8A with sigma of 0.01 and sigma
for terminal atoms of 0.02 within 3.8A
S1 \\sim F1 \\sim F2 \\sim F3 \\sim C1 \\sim C4 \\sim C2 \\sim C3 \\sim C5
\\sim C6 \\sim C7 \\sim C8 \\sim C9 \\sim C10: within 2A with sigma of 0.01 and
sigma for terminal atoms of 0.02 within 2A
F4 \\sim F5 \\sim C12 \\sim C13 \\sim C14 \\sim C15 \\sim C16 \\sim S2 \\sim
C11: within 2A with sigma of 0.01 and sigma for terminal atoms of 0.02 within 2A
5. Others
 Fixed Sof: F1(0.5) F3(0.25) F4(0.5) F5(0.5) C6(0.5) H6(0.5) C5(0.5) C3(0.5)
 H3(0.5) C2(0.5) H2(0.5) S2(0.5) C11(0.5) C12(0.5) C13(0.5) C14(0.5) C15(0.5)
 C16(0.5) C7(0.5) H7(0.5) C8(0.5) H8(0.5) C9(0.5) C10(0.5) H10(0.5)
6.a Aromatic/amide H refined with riding coordinates:
 C6(H6), C3(H3), C2(H2), C7(H7), C8(H8), C10(H10)
6.b Fitted hexagon refined as free rotating group:
 C1(C6,C5,C4,C3,C2), C11(C12,C13,C14,C15,C16)
;
_smtbx_masks_void_probe_radius 1.2
_smtbx_masks_void_truncation_radius 1.2
_platon_squeeze_void_probe_radius 1.20
_olex2_submission_special_instructions 'No special instructions were received'

loop_
_space_group_symop_operation_xyz
'x, y, z'
'-x, -y, z'
'-x, y, -z'
'x, -y, -z'
'z, x, y'
'z, -x, -y'
'-z, -x, y'
'-z, x, -y'
'y, z, x'
'-y, z, -x'
'y, -z, -x'
'-y, -z, x'
'y+1/2, x+1/2, -z+1/2'
'-y+1/2, -x+1/2, -z+1/2'
'y+1/2, -x+1/2, z+1/2'
'-y+1/2, x+1/2, z+1/2'
'x+1/2, z+1/2, -y+1/2'
'-x+1/2, z+1/2, y+1/2'
'-x+1/2, -z+1/2, -y+1/2'
'x+1/2, -z+1/2, y+1/2'
'z+1/2, y+1/2, -x+1/2'
'z+1/2, -y+1/2, x+1/2'
'-z+1/2, y+1/2, x+1/2'
'-z+1/2, -y+1/2, -x+1/2'
'x, y+1/2, z+1/2'
'-x, -y+1/2, z+1/2'
'-x, y+1/2, -z+1/2'
'x, -y+1/2, -z+1/2'
'z, x+1/2, y+1/2'
'z, -x+1/2, -y+1/2'
'-z, -x+1/2, y+1/2'
'-z, x+1/2, -y+1/2'
'y, z+1/2, x+1/2'
'-y, z+1/2, -x+1/2'
'y, -z+1/2, -x+1/2'
'-y, -z+1/2, x+1/2'
'y+1/2, x+1, -z+1'
'-y+1/2, -x+1, -z+1'
'y+1/2, -x+1, z+1'
'-y+1/2, x+1, z+1'
'x+1/2, z+1, -y+1'
'-x+1/2, z+1, y+1'
'-x+1/2, -z+1, -y+1'
'x+1/2, -z+1, y+1'
'z+1/2, y+1, -x+1'
'z+1/2, -y+1, x+1'
'-z+1/2, y+1, x+1'
'-z+1/2, -y+1, -x+1'
'x+1/2, y, z+1/2'
'-x+1/2, -y, z+1/2'
'-x+1/2, y, -z+1/2'
'x+1/2, -y, -z+1/2'
'z+1/2, x, y+1/2'
'z+1/2, -x, -y+1/2'
'-z+1/2, -x, y+1/2'
'-z+1/2, x, -y+1/2'
'y+1/2, z, x+1/2'
'-y+1/2, z, -x+1/2'
'y+1/2, -z, -x+1/2'
'-y+1/2, -z, x+1/2'
'y+1, x+1/2, -z+1'
'-y+1, -x+1/2, -z+1'
'y+1, -x+1/2, z+1'
'-y+1, x+1/2, z+1'
'x+1, z+1/2, -y+1'
'-x+1, z+1/2, y+1'
'-x+1, -z+1/2, -y+1'
'x+1, -z+1/2, y+1'
'z+1, y+1/2, -x+1'
'z+1, -y+1/2, x+1'
'-z+1, y+1/2, x+1'
'-z+1, -y+1/2, -x+1'
'x+1/2, y+1/2, z'
'-x+1/2, -y+1/2, z'
'-x+1/2, y+1/2, -z'
'x+1/2, -y+1/2, -z'
'z+1/2, x+1/2, y'
'z+1/2, -x+1/2, -y'
'-z+1/2, -x+1/2, y'
'-z+1/2, x+1/2, -y'
'y+1/2, z+1/2, x'
'-y+1/2, z+1/2, -x'
'y+1/2, -z+1/2, -x'
'-y+1/2, -z+1/2, x'
'y+1, x+1, -z+1/2'
'-y+1, -x+1, -z+1/2'
'y+1, -x+1, z+1/2'
'-y+1, x+1, z+1/2'
'x+1, z+1, -y+1/2'
'-x+1, z+1, y+1/2'
'-x+1, -z+1, -y+1/2'
'x+1, -z+1, y+1/2'
'z+1, y+1, -x+1/2'
'z+1, -y+1, x+1/2'
'-z+1, y+1, x+1/2'
'-z+1, -y+1, -x+1/2'
'-x, -y, -z'
'x, y, -z'
'x, -y, z'
'-x, y, z'
'-z, -x, -y'
'-z, x, y'
'z, x, -y'
'z, -x, y'
'-y, -z, -x'
'y, -z, x'
'-y, z, x'
'y, z, -x'
'-y-1/2, -x-1/2, z-1/2'
'y-1/2, x-1/2, z-1/2'
'-y-1/2, x-1/2, -z-1/2'
'y-1/2, -x-1/2, -z-1/2'
'-x-1/2, -z-1/2, y-1/2'
'x-1/2, -z-1/2, -y-1/2'
'x-1/2, z-1/2, y-1/2'
'-x-1/2, z-1/2, -y-1/2'
'-z-1/2, -y-1/2, x-1/2'
'-z-1/2, y-1/2, -x-1/2'
'z-1/2, -y-1/2, -x-1/2'
'z-1/2, y-1/2, x-1/2'
'-x, -y+1/2, -z+1/2'
'x, y+1/2, -z+1/2'
'x, -y+1/2, z+1/2'
'-x, y+1/2, z+1/2'
'-z, -x+1/2, -y+1/2'
'-z, x+1/2, y+1/2'
'z, x+1/2, -y+1/2'
'z, -x+1/2, y+1/2'
'-y, -z+1/2, -x+1/2'
'y, -z+1/2, x+1/2'
'-y, z+1/2, x+1/2'
'y, z+1/2, -x+1/2'
'-y-1/2, -x, z'
'y-1/2, x, z'
'-y-1/2, x, -z'
'y-1/2, -x, -z'
'-x-1/2, -z, y'
'x-1/2, -z, -y'
'x-1/2, z, y'
'-x-1/2, z, -y'
'-z-1/2, -y, x'
'-z-1/2, y, -x'
'z-1/2, -y, -x'
'z-1/2, y, x'
'-x+1/2, -y, -z+1/2'
'x+1/2, y, -z+1/2'
'x+1/2, -y, z+1/2'
'-x+1/2, y, z+1/2'
'-z+1/2, -x, -y+1/2'
'-z+1/2, x, y+1/2'
'z+1/2, x, -y+1/2'
'z+1/2, -x, y+1/2'
'-y+1/2, -z, -x+1/2'
'y+1/2, -z, x+1/2'
'-y+1/2, z, x+1/2'
'y+1/2, z, -x+1/2'
'-y, -x-1/2, z'
'y, x-1/2, z'
'-y, x-1/2, -z'
'y, -x-1/2, -z'
'-x, -z-1/2, y'
'x, -z-1/2, -y'
'x, z-1/2, y'
'-x, z-1/2, -y'
'-z, -y-1/2, x'
'-z, y-1/2, -x'
'z, -y-1/2, -x'
'z, y-1/2, x'
'-x+1/2, -y+1/2, -z'
'x+1/2, y+1/2, -z'
'x+1/2, -y+1/2, z'
'-x+1/2, y+1/2, z'
'-z+1/2, -x+1/2, -y'
'-z+1/2, x+1/2, y'
'z+1/2, x+1/2, -y'
'z+1/2, -x+1/2, y'
'-y+1/2, -z+1/2, -x'
'y+1/2, -z+1/2, x'
'-y+1/2, z+1/2, x'
'y+1/2, z+1/2, -x'
'-y, -x, z-1/2'
'y, x, z-1/2'
'-y, x, -z-1/2'
'y, -x, -z-1/2'
'-x, -z, y-1/2'
'x, -z, -y-1/2'
'x, z, y-1/2'
'-x, z, -y-1/2'
'-z, -y, x-1/2'
'-z, y, -x-1/2'
'z, -y, -x-1/2'
'z, y, x-1/2'

loop_
_atom_site_label
_atom_site_type_symbol
_atom_site_fract_x
_atom_site_fract_y
_atom_site_fract_z
_atom_site_U_iso_or_equiv
_atom_site_adp_type
_atom_site_occupancy
_atom_site_site_symmetry_order
_atom_site_calc_flag
_atom_site_refinement_flags_posn
_atom_site_refinement_flags_adp
_atom_site_refinement_flags_occupancy
_atom_site_disorder_assembly
_atom_site_disorder_group
Au1 Au 0.46693(2) 0.500000 0.55277(2) 0.0641(3) Uani 1 2 d S T P . .
Au2 Au 0.500000 0.500000 0.68920(2) 0.0922(4) Uani 1 4 d S T P . .
Cu1 Cu 0.54708(6) 0.500000 0.63692(6) 0.0880(7) Uani 1 2 d S T P B .
Cu2 Cu 0.55833(4) 0.55833(4) 0.55833(4) 0.0740(7) Uani 1 3 d S T P . .
Cu3 Cu 0.500000 0.53473(5) 0.59413(5) 0.0739(6) Uani 1 2 d S T P B .
S1 S 0.54913(8) 0.54592(8) 0.61185(7) 0.0898(9) Uani 1 1 d . U . . .
F1 F 0.5112(4) 0.6506(4) 0.6505(4) 0.184(4) Uani 0.5 1 d D U P . .
F2 F 0.5560(3) 0.6524(3) 0.6991(2) 0.203(4) Uani 1 1 d D U . . .
F3 F 0.500000 0.6131(5) 0.6951(4) 0.185(4) Uani 0.5 2 d DS TU P . .
F4 F 0.6187(4) 0.4038(4) 0.7515(4) 0.144(4) Uani 0.5 1 d . U P . .
F5 F 0.6353(4) 0.4258(5) 0.6976(4) 0.153(5) Uani 0.5 1 d . U P . .
C1 C 0.5520(3) 0.5772(2) 0.63713(19) 0.172(3) Uani 1 1 d DG U . . .
C6 C 0.5262(2) 0.5835(3) 0.6562(3) 0.183(4) Uani 0.5 1 d DG U P A 1
H6 H 0.507993 0.570642 0.654886 0.219 Uiso 0.5 1 calc R U P A 1
C5 C 0.52704(17) 0.6086(3) 0.6770(3) 0.183(4) Uani 0.5 1 d DG U P A 1
C4 C 0.5537(2) 0.6274(2) 0.6789(2) 0.183(4) Uani 1 1 d DG U . A .
C3 C 0.5795(2) 0.6211(3) 0.6599(3) 0.181(4) Uani 0.5 1 d DG U P A 1
H3 H 0.597654 0.633937 0.661151 0.218 Uiso 0.5 1 calc R U P A 1
C2 C 0.5786(3) 0.5960(3) 0.6390(2) 0.181(4) Uani 0.5 1 d DG U P A 1
H2 H 0.596224 0.591710 0.625994 0.217 Uiso 0.5 1 calc R U P A 1
S2 S 0.55233(18) 0.51199(18) 0.68944(15) 0.108(2) Uani 0.5 1 d . U P B 1
C11 C 0.5708(4) 0.4810(3) 0.7083(5) 0.133(4) Uani 0.5 1 d DG U P B 1
C12 C 0.5606(4) 0.4703(5) 0.7374(5) 0.136(4) Uani 0.5 1 d DG U P . .
C13 C 0.5759(5) 0.4454(5) 0.7519(4) 0.140(4) Uani 0.5 1 d DG U P B .
C14 C 0.6014(4) 0.4311(3) 0.7373(5) 0.140(4) Uani 0.5 1 d DG U P . .
C15 C 0.6115(4) 0.4418(4) 0.7082(5) 0.138(4) Uani 0.5 1 d DG U P B .
C16 C 0.5963(5) 0.4668(4) 0.6937(3) 0.139(4) Uani 0.5 1 d DG U P . .
C7 C 0.5744(3) 0.5773(3) 0.6609(3) 0.182(4) Uani 0.5 1 d D U P A 2
H7 H 0.588911 0.560469 0.663027 0.218 Uiso 0.5 1 calc R U P A 2
C8 C 0.5749(3) 0.6027(3) 0.6814(3) 0.182(4) Uani 0.5 1 d D U P A 2
H8 H 0.590211 0.603178 0.697604 0.218 Uiso 0.5 1 calc R U P A 2
C9 C 0.5322(3) 0.6267(3) 0.6543(3) 0.182(4) Uani 0.5 1 d D U P A 2
C10 C 0.5310(3) 0.6019(2) 0.6331(3) 0.181(4) Uani 0.5 1 d D U P A 2
H10 H 0.516207 0.601787 0.616348 0.218 Uiso 0.5 1 calc R U P A 2

loop_
_atom_site_aniso_label
_atom_site_aniso_U_11
_atom_site_aniso_U_22
_atom_site_aniso_U_33
_atom_site_aniso_U_23
_atom_site_aniso_U_13
_atom_site_aniso_U_12
Au1 0.0646(4) 0.0654(4) 0.0624(4) 0.000 0.0014(2) 0.000
Au2 0.1079(8) 0.1007(8) 0.0679(6) 0.000 0.000 0.000
Cu1 0.0885(16) 0.1061(19) 0.0693(14) 0.000 -0.0025(12) 0.000
Cu2 0.0740(7) 0.0740(7) 0.0740(7) -0.0047(7) -0.0047(7) -0.0047(7)
Cu3 0.0873(15) 0.0712(13) 0.0633(12) -0.0034(10) 0.000 0.000
S1 0.104(2) 0.095(2) 0.0707(16) -0.0133(15) -0.0014(15) -0.0146(17)
F1 0.201(8) 0.172(7) 0.179(7) -0.064(6) 0.002(4) -0.008(4)
F2 0.228(8) 0.185(7) 0.197(7) -0.082(6) 0.003(6) -0.017(6)
F3 0.203(8) 0.173(7) 0.178(7) -0.068(6) 0.000 0.000
F4 0.151(8) 0.179(9) 0.100(6) 0.011(7) 0.005(7) 0.046(7)
F5 0.153(9) 0.190(10) 0.116(8) 0.005(8) 0.017(8) 0.052(8)
C1 0.191(7) 0.161(6) 0.163(6) -0.065(5) 0.002(4) -0.010(4)
C6 0.201(8) 0.171(7) 0.177(7) -0.068(6) 0.001(4) -0.011(4)
C5 0.201(8) 0.171(7) 0.175(7) -0.068(6) 0.003(4) -0.010(4)
C4 0.202(8) 0.170(7) 0.175(7) -0.069(6) -0.001(4) -0.012(4)
C3 0.200(8) 0.170(7) 0.174(7) -0.068(6) 0.001(4) -0.010(4)
C2 0.199(8) 0.170(7) 0.174(7) -0.068(6) 0.001(4) -0.011(4)
S2 0.125(5) 0.130(6) 0.070(3) -0.001(3) -0.003(3) -0.001(4)
C11 0.142(7) 0.167(8) 0.090(6) 0.010(6) 0.001(6) 0.038(6)
C12 0.146(8) 0.171(9) 0.091(7) 0.013(7) 0.003(7) 0.043(7)
C13 0.147(8) 0.175(8) 0.099(7) 0.010(7) 0.005(7) 0.044(7)
C14 0.148(8) 0.175(8) 0.097(7) 0.011(7) 0.006(6) 0.043(7)
C15 0.146(8) 0.174(8) 0.096(7) 0.011(7) 0.005(6) 0.045(7)
C16 0.146(8) 0.174(8) 0.095(7) 0.011(7) 0.005(6) 0.044(7)
C7 0.200(8) 0.171(7) 0.174(7) -0.068(6) 0.000(4) -0.011(4)
C8 0.201(8) 0.170(7) 0.175(7) -0.068(6) 0.000(4) -0.009(4)
C9 0.201(8) 0.170(7) 0.175(7) -0.067(6) 0.002(4) -0.010(4)
C10 0.201(8) 0.170(7) 0.173(7) -0.067(6) 0.002(4) -0.011(4)

loop_
_atom_type_symbol
_atom_type_description
_atom_type_scat_dispersion_real
_atom_type_scat_dispersion_imag
_atom_type_scat_source
C C 0.0181 0.0091 'International Tables Vol C Tables 4.2.6.8 and 6.1.1.4'
H H 0.0000 0.0000 'International Tables Vol C Tables 4.2.6.8 and 6.1.1.4'
Au Au -4.4197 7.2980 'International Tables Vol C Tables 4.2.6.8 and 6.1.1.4'
Cu Cu -1.9646 0.5888 'International Tables Vol C Tables 4.2.6.8 and 6.1.1.4'
F F 0.0727 0.0534 'International Tables Vol C Tables 4.2.6.8 and 6.1.1.4'
S S 0.3331 0.5567 'International Tables Vol C Tables 4.2.6.8 and 6.1.1.4'

loop_
_geom_angle_atom_site_label_1
_geom_angle_atom_site_label_2
_geom_angle_atom_site_label_3
_geom_angle
_geom_angle_site_symmetry_1
_geom_angle_site_symmetry_3
_geom_angle_publ_flag
Au1 Au1 Au1 107.786(8) 10_656 105_666 ?
Au1 Au1 Au1 107.556(17) 102_655 2_665 ?
Au1 Au1 Au1 59.585(16) 10_656 2_665 ?
Au1 Au1 Au1 108.55(2) 10_656 102_655 ?
Au1 Au1 Au1 60.83(3) 102_655 101_666 ?
Au1 Au1 Au1 60.0 105_666 102_655 ?
Au1 Au1 Au1 59.585(16) 105_666 2_665 ?
Au1 Au1 Au1 60.0 10_656 101_666 ?
Au1 Au1 Au1 108.55(2) 105_666 101_666 ?
Au1 Au1 Au1 107.556(17) 101_666 2_665 ?
Cu2 Au1 Au1 164.85(4) 2_665 10_656 ?
Cu2 Au1 Au1 114.44(3) 2_665 101_666 ?
Cu2 Au1 Au1 59.21(3) 2_665 102_655 ?
Cu2 Au1 Au1 59.21(3) 100_655 10_656 ?
Cu2 Au1 Au1 113.32(2) 100_655 2_665 ?
Cu2 Au1 Au1 59.21(3) 2_665 105_666 ?
Cu2 Au1 Au1 114.44(3) 100_655 102_655 ?
Cu2 Au1 Au1 59.21(3) 100_655 101_666 ?
Cu2 Au1 Au1 113.32(2) 2_665 2_665 ?
Cu2 Au1 Au1 164.85(4) 100_655 105_666 ?
Cu2 Au1 Cu2 132.18(5) 2_665 100_655 ?
Cu3 Au1 Au1 58.52(3) . 2_665 ?
Cu3 Au1 Au1 164.33(4) 2_665 101_666 ?
Cu3 Au1 Au1 113.58(3) 102_655 10_656 ?
Cu3 Au1 Au1 112.06(4) 2_665 10_656 ?
Cu3 Au1 Au1 112.07(4) . 105_666 ?
Cu3 Au1 Au1 58.78(4) 102_655 101_666 ?
Cu3 Au1 Au1 163.53(5) 102_655 2_665 ?
Cu3 Au1 Au1 59.31(5) . 10_656 ?
Cu3 Au1 Au1 113.58(3) 102_655 105_666 ?
Cu3 Au1 Au1 58.52(3) 2_665 2_665 ?
Cu3 Au1 Au1 164.32(4) . 102_655 ?
Cu3 Au1 Au1 59.31(5) 2_665 105_666 ?
Cu3 Au1 Au1 114.05(5) 2_665 102_655 ?
Cu3 Au1 Au1 58.78(4) 102_655 102_655 ?
Cu3 Au1 Au1 114.05(5) . 101_666 ?
Cu3 Au1 Cu2 130.63(5) . 2_665 ?
Cu3 Au1 Cu2 69.208(17) 102_655 2_665 ?
Cu3 Au1 Cu2 69.208(17) 102_655 100_655 ?
Cu3 Au1 Cu2 69.42(4) . 100_655 ?
Cu3 Au1 Cu2 130.63(5) 2_665 100_655 ?
Cu3 Au1 Cu2 69.42(4) 2_665 2_665 ?
Cu3 Au1 Cu3 66.51(9) . 2_665 ?
Cu3 Au1 Cu3 133.31(6) . 102_655 ?
Cu3 Au1 Cu3 133.31(6) 2_665 102_655 ?
Cu1 Au2 Cu1 84.01(10) . 2_665 ?
S2 Au2 Cu1 130.97(18) . 2_665 ?
S2 Au2 Cu1 49.54(17) 99_565 . ?
S2 Au2 Cu1 49.54(17) 2_665 2_665 ?
S2 Au2 Cu1 130.96(18) 99_565 2_665 ?
S2 Au2 Cu1 49.54(17) 100_655 2_665 ?
S2 Au2 Cu1 130.96(18) 2_665 . ?
S2 Au2 Cu1 130.96(18) 100_655 . ?
S2 Au2 Cu1 49.54(17) . . ?
S2 Au2 S2 179.5(3) 100_655 99_565 ?
S2 Au2 S2 179.5(3) . 2_665 ?
S2 Au2 S2 25.8(4) . 99_565 ?
S2 Au2 S2 154.2(4) . 100_655 ?
S2 Au2 S2 25.8(4) 2_665 100_655 ?
S2 Au2 S2 154.2(4) 2_665 99_565 ?
S1 Cu1 Au2 112.46(12) 99_565 . ?
S1 Cu1 Au2 112.46(12) . . ?
S1 Cu1 S1 122.57(19) . 99_565 ?
S1 Cu1 S2 105.5(2) . . ?
S1 Cu1 S2 130.9(2) . 99_565 ?
S1 Cu1 S2 105.5(2) 99_565 99_565 ?
S1 Cu1 S2 130.9(2) 99_565 . ?
S2 Cu1 Au2 49.0(2) 99_565 . ?
S2 Cu1 Au2 49.0(2) . . ?
S2 Cu1 S2 25.6(4) 99_565 . ?
Au1 Cu2 Au1 61.58(6) 10_656 2_665 ?
Au1 Cu2 Au1 61.58(6) 6_566 10_656 ?
Au1 Cu2 Au1 61.58(6) 6_566 2_665 ?
S1 Cu2 Au1 79.31(8) . 2_665 ?
S1 Cu2 Au1 102.12(9) 5 2_665 ?
S1 Cu2 Au1 140.87(11) 9 2_665 ?
S1 Cu2 Au1 102.11(9) . 10_656 ?
S1 Cu2 Au1 79.31(8) 9 10_656 ?
S1 Cu2 Au1 140.87(11) . 6_566 ?
S1 Cu2 Au1 140.87(11) 5 10_656 ?
S1 Cu2 Au1 102.12(9) 9 6_566 ?
S1 Cu2 Au1 79.31(8) 5 6_566 ?
S1 Cu2 S1 109.63(10) 9 . ?
S1 Cu2 S1 109.64(10) 5 . ?
S1 Cu2 S1 109.63(10) 9 5 ?
Au1 Cu3 Au1 61.91(5) . 10_656 ?
Au1 Cu3 Au1 61.91(5) 2_665 10_656 ?
Au1 Cu3 Au1 62.96(5) . 2_665 ?
Au1 Cu3 Cu3 56.74(4) . 2_665 ?
Au1 Cu3 Cu3 106.47(5) 10_656 2_665 ?
Au1 Cu3 Cu3 56.74(4) 2_665 2_665 ?
S1 Cu3 Au1 104.99(10) . 10_656 ?
S1 Cu3 Au1 81.44(9) . 2_665 ?
S1 Cu3 Au1 144.28(12) 100_655 2_665 ?
S1 Cu3 Au1 104.99(10) 100_655 10_656 ?
S1 Cu3 Au1 144.28(12) . . ?
S1 Cu3 Au1 81.44(9) 100_655 . ?
S1 Cu3 Cu3 102.10(11) 100_655 2_665 ?
S1 Cu3 Cu3 102.09(11) . 2_665 ?
S1 Cu3 S1 133.81(19) . 100_655 ?
Cu1 S1 Cu2 131.45(16) . . ?
Cu1 S1 Cu3 86.51(14) . . ?
Cu3 S1 Cu2 83.11(13) . . ?
C1 S1 Cu1 112.5(3) . . ?
C1 S1 Cu2 114.7(3) . . ?
C1 S1 Cu3 115.8(4) . . ?
F1 F1 C9 131.0(7) 100_655 . ?
C5 F3 C5 110.9(10) 100_655 . ?
F4 F4 C14 99.2(7) 86_556 . ?
C6 C1 S1 117.3(7) . . ?
C6 C1 C2 120.0 . . ?
C2 C1 S1 122.7(7) . . ?
C7 C1 S1 120.4(7) . . ?
C7 C1 C10 122.0(12) . . ?
C10 C1 S1 117.6(7) . . ?
C1 C6 H6 120.0 . . ?
C5 C6 C1 120.0 . . ?
C5 C6 H6 120.0 . . ?
C6 C5 F3 115.8(7) . . ?
C6 C5 C4 120.0 . . ?
C4 C5 F3 124.2(7) . . ?
F2 C4 C5 122.7(6) . . ?
F2 C4 C3 117.3(6) . . ?
F2 C4 C8 119.5(7) . . ?
F2 C4 C9 122.4(7) . . ?
C3 C4 C5 120.0 . . ?
C8 C4 C9 117.9(12) . . ?
C4 C3 H3 120.0 . . ?
C4 C3 C2 120.0 . . ?
C2 C3 H3 120.0 . . ?
C1 C2 H2 120.0 . . ?
C3 C2 C1 120.0 . . ?
C3 C2 H2 120.0 . . ?
Au2 S2 Cu1 81.5(2) . . ?
S2 S2 Au2 77.1(2) 99_565 . ?
S2 S2 Cu1 77.19(19) 99_565 . ?
S2 S2 C11 104.8(8) 99_565 99_565 ?
S2 S2 C11 40.5(3) 99_565 . ?
S2 S2 C12 110.0(5) 99_565 99_565 ?
S2 S2 C16 115.7(5) 99_565 99_565 ?
C11 S2 Au2 105.9(6) . . ?
C11 S2 Au2 136.0(13) 99_565 . ?
C11 S2 Cu1 142.4(13) 99_565 . ?
C11 S2 Cu1 109.0(7) . . ?
C11 S2 C11 64.3(10) 99_565 . ?
C11 S2 C12 76.0(8) . 99_565 ?
C11 S2 C12 33.3(8) 99_565 99_565 ?
C11 S2 C16 39.0(8) 99_565 99_565 ?
C11 S2 C16 83.2(8) . 99_565 ?
C12 S2 Au2 103.7(8) 99_565 . ?
C12 S2 Cu1 171.8(6) 99_565 . ?
C16 S2 Au2 166.3(7) 99_565 . ?
C16 S2 Cu1 105.5(10) 99_565 . ?
C16 S2 C12 68.2(6) 99_565 99_565 ?
S2 C11 S2 34.8(7) 99_565 . ?
S2 C11 C11 75.2(8) 99_565 99_565 ?
S2 C11 C12 119.3(16) 99_565 . ?
S2 C11 C16 109.2(17) 99_565 . ?
C11 C11 S2 40.5(3) 99_565 . ?
C12 C11 S2 121.4(14) . . ?
C12 C11 C11 109.2(6) . 99_565 ?
C12 C11 C16 120.0 . . ?
C16 C11 S2 118.6(14) . . ?
C16 C11 C11 115.9(6) . 99_565 ?
C11 C12 S2 27.4(7) . 99_565 ?
C11 C12 C13 123.7(12) . 86_556 ?
C13 C12 S2 138.3(7) . 99_565 ?
C13 C12 S2 121.1(15) 86_556 99_565 ?
C13 C12 C11 120.0 . . ?
C13 C12 C13 38.8(10) . 86_556 ?
C12 C13 C12 75.0(8) . 86_556 ?
C13 C13 C12 98.8(9) 86_556 . ?
C13 C13 C12 42.5(9) 86_556 86_556 ?
C13 C13 C14 100.6(10) 86_556 . ?
C14 C13 C12 120.0 . . ?
C14 C13 C12 143.1(14) . 86_556 ?
C13 C14 F4 122.7(17) . . ?
C13 C14 C15 120.0 . . ?
C15 C14 F4 117.3(17) . . ?
F5 C15 C14 112.2(19) . . ?
F5 C15 C16 127.8(19) . . ?
C16 C15 C14 120.0 . . ?
C11 C16 S2 31.8(7) . 99_565 ?
C15 C16 S2 142.1(7) . 99_565 ?
C15 C16 C11 120.0 . . ?
C1 C7 H7 121.0 . . ?
C1 C7 C8 118.0(12) . . ?
C8 C7 H7 121.0 . . ?
C4 C8 C7 122.0(12) . . ?
C4 C8 H8 119.0 . . ?
C7 C8 H8 119.0 . . ?
F1 C9 C4 120.3(9) . . ?
F1 C9 C10 117.7(8) . . ?
C10 C9 C4 122.0(12) . . ?
C1 C10 C9 118.0(12) . . ?
C1 C10 H10 121.0 . . ?
C9 C10 H10 121.0 . . ?

loop_
_geom_bond_atom_site_label_1
_geom_bond_atom_site_label_2
_geom_bond_distance
_geom_bond_site_symmetry_2
_geom_bond_publ_flag
Au1 Au1 2.7809(7) 10_656 ?
Au1 Au1 2.7810(7) 102_655 ?
Au1 Au1 2.8159(13) 2_665 ?
Au1 Au1 2.7809(7) 105_666 ?
Au1 Au1 2.7810(7) 101_666 ?
Au1 Cu2 2.716(2) 2_665 ?
Au1 Cu2 2.716(2) 100_655 ?
Au1 Cu3 2.711(2) 102_655 ?
Au1 Cu3 2.696(2) . ?
Au1 Cu3 2.696(2) 2_665 ?
Au2 Cu1 2.995(3) 2_665 ?
Au2 Cu1 2.995(3) . ?
Au2 S2 2.286(8) 99_565 ?
Au2 S2 2.286(8) 100_655 ?
Au2 S2 2.286(8) 2_665 ?
Au2 S2 2.286(8) . ?
Cu1 S1 2.229(4) 99_565 ?
Cu1 S1 2.229(4) . ?
Cu1 S2 2.304(7) 99_565 ?
Cu1 S2 2.305(7) . ?
Cu2 S1 2.371(3) . ?
Cu2 S1 2.371(3) 5 ?
Cu2 S1 2.371(3) 9 ?
Cu3 Cu3 2.957(4) 2_665 ?
Cu3 S1 2.274(4) 100_655 ?
Cu3 S1 2.274(4) . ?
S1 C1 1.717(10) . ?
F1 F1 0.95(4) 100_655 ?
F1 C9 1.366(16) . ?
F2 C4 1.374(11) . ?
F3 C5 1.397(8) . ?
F3 C5 1.397(10) 100_655 ?
F4 F4 1.37(3) 86_556 ?
F4 C14 1.50(2) . ?
F5 C15 1.30(2) . ?
C1 C6 1.3900 . ?
C1 C2 1.3900 . ?
C1 C7 1.3900 . ?
C1 C10 1.3903 . ?
C6 H6 0.9500 . ?
C6 C5 1.3900 . ?
C5 C4 1.3900 . ?
C4 C3 1.3900 . ?
C4 C8 1.3902 . ?
C4 C9 1.3904 . ?
C3 H3 0.9500 . ?
C3 C2 1.3900 . ?
C2 H2 0.9500 . ?
S2 S2 1.021(16) 99_565 ?
S2 C11 1.163(14) 99_565 ?
S2 C11 1.732(17) . ?
S2 C12 2.21(4) 99_565 ?
S2 C16 2.08(4) 99_565 ?
C11 C11 1.61(3) 99_565 ?
C11 C12 1.3900 . ?
C11 C16 1.3900 . ?
C12 C13 1.3900 . ?
C12 C13 2.03(2) 86_556 ?
C13 C13 1.29(4) 86_556 ?
C13 C14 1.3900 . ?
C14 C15 1.3900 . ?
C15 C16 1.3900 . ?
C7 H7 0.9500 . ?
C7 C8 1.3902(10) . ?
C8 H8 0.9500 . ?
C9 C10 1.3904(10) . ?
C10 H10 0.9500 . ?

loop_
_geom_torsion_atom_site_label_1
_geom_torsion_atom_site_label_2
_geom_torsion_atom_site_label_3
_geom_torsion_atom_site_label_4
_geom_torsion
_geom_torsion_site_symmetry_1
_geom_torsion_site_symmetry_2
_geom_torsion_site_symmetry_3
_geom_torsion_site_symmetry_4
_geom_torsion_publ_flag
Au2 S2 C11 S2 46.2(12) . . . 99_565 ?
Au2 S2 C11 C11 -133.8(12) . . . 99_565 ?
Au2 S2 C11 C12 -51.0(7) . . . . ?
Au2 S2 C11 C16 128.8(7) . . . . ?
Cu1 S1 C1 C6 -67.3(6) . . . . ?
Cu1 S1 C1 C2 112.9(6) . . . . ?
Cu1 S1 C1 C7 49.9(9) . . . . ?
Cu1 S1 C1 C10 -129.4(8) . . . . ?
Cu1 S2 C11 S2 -40.1(12) . . . 99_565 ?
Cu1 S2 C11 C11 139.9(12) . . . 99_565 ?
Cu1 S2 C11 C12 -137.2(7) . . . . ?
Cu1 S2 C11 C16 42.5(7) . . . . ?
Cu2 S1 C1 C6 124.4(6) . . . . ?
Cu2 S1 C1 C2 -55.4(6) . . . . ?
Cu2 S1 C1 C7 -118.5(7) . . . . ?
Cu2 S1 C1 C10 62.3(9) . . . . ?
Cu3 S1 C1 C6 30.0(6) . . . . ?
Cu3 S1 C1 C2 -149.8(6) . . . . ?
Cu3 S1 C1 C7 147.2(7) . . . . ?
Cu3 S1 C1 C10 -32.1(9) . . . . ?
S1 C1 C6 C5 -179.8(3) . . . . ?
S1 C1 C2 C3 179.8(4) . . . . ?
S1 C1 C7 C8 -177.7(10) . . . . ?
S1 C1 C10 C9 177.3(11) . . . . ?
F1 F1 C9 C4 -120.0(9) 100_655 . . . ?
F1 F1 C9 C10 59.1(15) 100_655 . . . ?
F1 C9 C10 C1 -178.9(9) . . . . ?
F2 C4 C3 C2 179.7(4) . . . . ?
F2 C4 C8 C7 -177.7(10) . . . . ?
F2 C4 C9 F1 -3.8(15) . . . . ?
F2 C4 C9 C10 177.2(11) . . . . ?
F3 C5 C4 F2 0.4(4) . . . . ?
F3 C5 C4 C3 -179.8(4) . . . . ?
F4 F4 C14 C13 69.9(18) 86_556 . . . ?
F4 F4 C14 C15 -109.6(17) 86_556 . . . ?
F4 C14 C15 F5 0.0(5) . . . . ?
F4 C14 C15 C16 179.5(6) . . . . ?
F5 C15 C16 S2 148.3(11) . . . 99_565 ?
F5 C15 C16 C11 179.3(6) . . . . ?
C1 C6 C5 F3 179.9(4) . . . . ?
C1 C6 C5 C4 0.0 . . . . ?
C1 C7 C8 C4 0.7(15) . . . . ?
C6 C1 C2 C3 0.0 . . . . ?
C6 C5 C4 F2 -179.7(4) . . . . ?
C6 C5 C4 C3 0.0 . . . . ?
C5 F3 C5 C6 -41.1(9) 100_655 . . . ?
C5 F3 C5 C4 138.8(7) 100_655 . . . ?
C5 C4 C3 C2 0.0 . . . . ?
C4 C3 C2 C1 0.0 . . . . ?
C4 C9 C10 C1 0.2(17) . . . . ?
C2 C1 C6 C5 0.0 . . . . ?
S2 S2 C11 C11 179.998(5) 99_565 . . 99_565 ?
S2 S2 C11 C12 -97.1(12) 99_565 . . . ?
S2 S2 C11 C16 82.7(11) 99_565 . . . ?
S2 C11 C12 S2 40.4(10) . . . 99_565 ?
S2 C11 C12 C13 93.5(16) 99_565 . . 86_556 ?
S2 C11 C12 C13 139.4(12) 99_565 . . . ?
S2 C11 C12 C13 134.0(12) . . . 86_556 ?
S2 C11 C12 C13 179.8(6) . . . . ?
S2 C11 C16 S2 -36.8(9) . . . 99_565 ?
S2 C11 C16 C15 -179.8(6) . . . . ?
S2 C11 C16 C15 -143.0(11) 99_565 . . . ?
S2 C12 C13 C12 -116.5(18) 99_565 . . 86_556 ?
S2 C12 C13 C13 -81.0(17) 99_565 . . 86_556 ?
S2 C12 C13 C14 26.7(8) 99_565 . . . ?
C11 S2 C11 S2 180.002(6) 99_565 . . 99_565 ?
C11 S2 C11 C12 82.9(12) 99_565 . . . ?
C11 S2 C11 C16 -97.3(11) 99_565 . . . ?
C11 C11 C12 S2 83.4(12) 99_565 . . 99_565 ?
C11 C11 C12 C13 177.0(11) 99_565 . . 86_556 ?
C11 C11 C12 C13 -137.2(3) 99_565 . . . ?
C11 C11 C16 S2 -82.5(11) 99_565 . . 99_565 ?
C11 C11 C16 C15 134.5(4) 99_565 . . . ?
C11 C12 C13 C12 -143.3(19) . . . 86_556 ?
C11 C12 C13 C13 -107.7(18) . . . 86_556 ?
C11 C12 C13 C14 0.0 . . . . ?
C12 S2 C11 S2 146.6(7) 99_565 . . 99_565 ?
C12 S2 C11 C11 -33.4(7) 99_565 . . 99_565 ?
C12 S2 C11 C12 49.5(7) 99_565 . . . ?
C12 S2 C11 C16 -130.7(5) 99_565 . . . ?
C12 C11 C16 S2 143.0(11) . . . 99_565 ?
C12 C11 C16 C15 0.0 . . . . ?
C12 C13 C14 F4 -179.5(6) . . . . ?
C12 C13 C14 F4 -74(2) 86_556 . . . ?
C12 C13 C14 C15 0.0 . . . . ?
C12 C13 C14 C15 106(2) 86_556 . . . ?
C13 C12 C13 C12 -35.5(10) 86_556 . . 86_556 ?
C13 C12 C13 C14 107.7(18) 86_556 . . . ?
C13 C13 C14 F4 -72.8(18) 86_556 . . . ?
C13 C13 C14 C15 106.7(18) 86_556 . . . ?
C13 C14 C15 F5 -179.4(5) . . . . ?
C13 C14 C15 C16 0.0 . . . . ?
C14 C15 C16 S2 -31.1(10) . . . 99_565 ?
C14 C15 C16 C11 0.0 . . . . ?
C16 S2 C11 S2 -144.2(6) 99_565 . . 99_565 ?
C16 S2 C11 C11 35.8(6) 99_565 . . 99_565 ?
C16 S2 C11 C12 118.7(7) 99_565 . . . ?
C16 S2 C11 C16 -61.5(8) 99_565 . . . ?
C16 C11 C12 S2 -139.4(12) . . . 99_565 ?
C16 C11 C12 C13 0.0 . . . . ?
C16 C11 C12 C13 -45.8(11) . . . 86_556 ?
C7 C1 C10 C9 -2.0(14) . . . . ?
C8 C4 C9 F1 -179.0(9) . . . . ?
C8 C4 C9 C10 1.9(15) . . . . ?
C9 C4 C8 C7 -2.3(14) . . . . ?
C10 C1 C7 C8 1.5(12) . . . . ?

loop_
_smtbx_masks_void_nr
_smtbx_masks_void_average_x
_smtbx_masks_void_average_y
_smtbx_masks_void_average_z
_smtbx_masks_void_volume
_smtbx_masks_void_count_electrons
_smtbx_masks_void_content
1 -0.197 -0.491 -0.794 26838.8 3924.6 ?
